data_7125304
loop_
_publ_author_name
'Ou-Yang, J-K'
'Saleh, N.'
'Fernandez Garcia, G.'
'Norel, L.'
'Pointillart, F.'
'Guizouarn, T.'
'Cador, O.'
'Totti, F.'
'Ouahab, L.'
'Crassous, J.'
'Le Guennic, B.'

_publ_section_title
;
 Improved slow magnetic relaxation in optically pure helicene-based
 Dy<sup>III</sup> single molecule magnets.
;
_journal_issue 100
_journal_name_full 'Chemical communications (Cambridge, England)'
_journal_page_first 14474
_journal_page_last 14477
_journal_paper_doi 10.1039/c6cc08638a
_journal_volume 52
_journal_year 2016
_chemical_formula_sum 'C45 H21 Dy F18 N2 O6'
_chemical_formula_weight 1190.14
_space_group_IT_number 19
_space_group_name_Hall 'P 2ac 2ab'
_space_group_name_H-M_alt 'P 21 21 21'
_symmetry_cell_setting orthorhombic
_symmetry_space_group_name_H-M 'P 21 21 21'
_atom_sites_solution_hydrogens geom
_atom_sites_solution_primary direct
_atom_sites_solution_secondary difmap
_audit_creation_method SHELXL-97
_audit_update_record
;
2016-10-26 deposited with the CCDC.
2016-11-23 downloaded from the CCDC.
;
_cell_angle_alpha 90.00
_cell_angle_beta 90.00
_cell_angle_gamma 90.00
_cell_formula_units_Z 4
_cell_length_a 11.1191(9)
_cell_length_b 17.6604(18)
_cell_length_c 22.693(2)
_cell_measurement_reflns_used 1179
_cell_measurement_temperature 150(2)
_cell_measurement_theta_max 19.19
_cell_measurement_theta_min 2.34
_cell_volume 4456.2(7)
_computing_structure_refinement 'SHELXL-97 (Sheldrick, 1997)'
_diffrn_ambient_temperature 150(2)
_diffrn_measured_fraction_theta_full 0.993
_diffrn_measured_fraction_theta_max 0.993
_diffrn_measurement_device_type 'APEXII, Bruker-AXS'
_diffrn_measurement_method 'CCD rotation images, thin slices'
_diffrn_radiation_monochromator graphite
_diffrn_radiation_source 'fine-focus sealed tube'
_diffrn_radiation_type MoK\a
_diffrn_radiation_wavelength 0.71073
_diffrn_reflns_av_R_equivalents 0.1334
_diffrn_reflns_av_sigmaI/netI 0.2195
_diffrn_reflns_limit_h_max 13
_diffrn_reflns_limit_h_min -14
_diffrn_reflns_limit_k_max 10
_diffrn_reflns_limit_k_min -22
_diffrn_reflns_limit_l_max 14
_diffrn_reflns_limit_l_min -29
_diffrn_reflns_number 25548
_diffrn_reflns_theta_full 27.49
_diffrn_reflns_theta_max 27.49
_diffrn_reflns_theta_min 1.46
_exptl_absorpt_coefficient_mu 1.804
_exptl_absorpt_correction_T_max 0.7456
_exptl_absorpt_correction_T_min 0.6125
_exptl_absorpt_correction_type multi-scan
_exptl_crystal_colour yellow
_exptl_crystal_density_diffrn 1.774
_exptl_crystal_density_method 'not measured'
_exptl_crystal_description prism
_exptl_crystal_F_000 2324
_exptl_crystal_size_max 0.19
_exptl_crystal_size_mid 0.10
_exptl_crystal_size_min 0.08
_refine_diff_density_max 1.894
_refine_diff_density_min -1.153
_refine_diff_density_rms 0.220
_refine_ls_abs_structure_details 'Flack H D (1983), Acta Cryst. A39, 876-881'
_refine_ls_abs_structure_Flack -0.03(2)
_refine_ls_extinction_coef 0.0057(5)
_refine_ls_extinction_expression Fc^*^=kFc[1+0.001xFc^2^\l^3^/sin(2\q)]^-1/4^
_refine_ls_extinction_method SHELXL
_refine_ls_goodness_of_fit_ref 0.992
_refine_ls_hydrogen_treatment constr
_refine_ls_matrix_type full
_refine_ls_number_parameters 608
_refine_ls_number_reflns 10112
_refine_ls_number_restraints 1
_refine_ls_restrained_S_all 0.992
_refine_ls_R_factor_all 0.1638
_refine_ls_R_factor_gt 0.0814
_refine_ls_shift/su_max 0.001
_refine_ls_shift/su_mean 0.000
_refine_ls_structure_factor_coef Fsqd
_refine_ls_weighting_details 'calc w=1/[\s^2^(Fo^2^)+(0.0850P)^2^+0.0000P] where P=(Fo^2^+2Fc^2^)/3'
_refine_ls_weighting_scheme calc
_refine_ls_wR_factor_gt 0.1666
_refine_ls_wR_factor_ref 0.2315
_reflns_number_gt 5232
_reflns_number_total 10112
_reflns_threshold_expression >2sigma(I)
_cod_data_source_file c6cc08638a2.cif
_cod_data_source_block job-fpr772moins
_cod_original_sg_symbol_H-M P212121
_cod_database_code 7125304

loop_
_symmetry_equiv_pos_as_xyz
'x, y, z'
'-x+1/2, -y, z+1/2'
'x+1/2, -y+1/2, -z'
'-x, y+1/2, -z+1/2'

loop_
_atom_site_label
_atom_site_type_symbol
_atom_site_fract_x
_atom_site_fract_y
_atom_site_fract_z
_atom_site_U_iso_or_equiv
_atom_site_adp_type
_atom_site_occupancy
_atom_site_symmetry_multiplicity
_atom_site_calc_flag
_atom_site_refinement_flags
C1 C 0.1522(13) 1.1127(9) 0.3967(7) 0.036(4) Uani 1 1 d .
C2 C 0.1386(13) 1.1165(10) 0.3349(10) 0.054(5) Uani 1 1 d .
H2 H 0.1468 1.0723 0.3128 0.065 Uiso 1 1 calc R
C3 C 0.1137(14) 1.1831(10) 0.3062(8) 0.046(4) Uani 1 1 d .
H3 H 0.1137 1.1857 0.2653 0.055 Uiso 1 1 calc R
C4 C 0.0866(13) 1.2514(10) 0.3427(8) 0.047(4) Uani 1 1 d .
C5 C 0.0726(14) 1.3192(9) 0.3090(9) 0.056(2) Uani 1 1 d .
H5 H 0.0743 1.3202 0.2681 0.067 Uiso 1 1 calc R
C6 C 0.0561(14) 1.3832(10) 0.3434(9) 0.056(2) Uani 1 1 d .
H6 H 0.0540 1.4299 0.3245 0.067 Uiso 1 1 calc R
C7 C 0.0422(15) 1.3824(10) 0.4060(10) 0.056(2) Uani 1 1 d .
C8 C 0.0375(14) 1.4513(10) 0.4394(9) 0.056(2) Uani 1 1 d .
H8 H 0.0410 1.4982 0.4209 0.067 Uiso 1 1 calc R
C9 C 0.0280(15) 1.4460(10) 0.4973(10) 0.056(2) Uani 1 1 d .
H9 H 0.0389 1.4891 0.5202 0.067 Uiso 1 1 calc R
C10 C 0.0025(13) 1.3783(10) 0.5248(10) 0.053(5) Uani 1 1 d .
C11 C -0.0166(13) 1.3794(12) 0.5859(9) 0.058(5) Uani 1 1 d .
H11 H -0.0037 1.4240 0.6067 0.069 Uiso 1 1 calc R
C12 C -0.0532(13) 1.3172(11) 0.6148(8) 0.049(3) Uani 1 1 d .
H12 H -0.0644 1.3181 0.6555 0.059 Uiso 1 1 calc R
C13 C -0.0745(14) 1.2497(11) 0.5820(7) 0.049(3) Uani 1 1 d .
C14 C -0.1219(14) 1.1889(11) 0.6100(8) 0.049(3) Uani 1 1 d .
H14 H -0.1319 1.1906 0.6507 0.059 Uiso 1 1 calc R
C15 C -0.1544(15) 1.1274(11) 0.5813(9) 0.059(5) Uani 1 1 d .
H15 H -0.1784 1.0846 0.6019 0.070 Uiso 1 1 calc R
C16 C -0.1527(13) 1.1266(9) 0.5200(7) 0.041(4) Uani 1 1 d .
H16 H -0.1843 1.0857 0.4993 0.049 Uiso 1 1 calc R
C17 C -0.1047(12) 1.1858(9) 0.4909(7) 0.033(3) Uani 1 1 d .
H17 H -0.1025 1.1858 0.4499 0.039 Uiso 1 1 calc R
C18 C -0.0578(11) 1.2476(8) 0.5225(7) 0.033(3) Uani 1 1 d .
C19 C -0.0002(13) 1.3116(10) 0.4941(8) 0.044(4) Uani 1 1 d .
C20 C 0.0410(15) 1.3126(10) 0.4355(9) 0.056(2) Uani 1 1 d .
C21 C 0.0841(12) 1.2459(9) 0.4020(7) 0.038(4) Uani 1 1 d .
C22 C 0.1304(12) 1.1778(9) 0.4310(9) 0.043(4) Uani 1 1 d .
C23 C 0.1690(11) 1.1776(8) 0.4865(7) 0.032(3) Uani 1 1 d .
H23 H 0.1696 1.2221 0.5085 0.039 Uiso 1 1 calc R
C24 C 0.2071(14) 1.1123(8) 0.5103(6) 0.037(3) Uani 1 1 d .
H24 H 0.2308 1.1112 0.5496 0.045 Uiso 1 1 calc R
C25 C 0.2117(12) 1.0447(8) 0.4763(6) 0.030(3) Uani 1 1 d .
C26 C 0.2460(13) 0.9744(10) 0.5027(7) 0.040(4) Uani 1 1 d .
C27 C 0.2426(12) 0.9644(9) 0.5646(6) 0.039(4) Uani 1 1 d .
H27 H 0.2180 1.0032 0.5896 0.046 Uiso 1 1 calc R
C28 C 0.2772(16) 0.8950(9) 0.5863(7) 0.052(5) Uani 1 1 d .
H28 H 0.2714 0.8860 0.6266 0.063 Uiso 1 1 calc R
C29 C 0.3207(16) 0.8374(10) 0.5499(7) 0.050(4) Uani 1 1 d .
H29 H 0.3491 0.7923 0.5659 0.060 Uiso 1 1 calc R
C30 C 0.3207(15) 0.8488(8) 0.4893(6) 0.040(4) Uani 1 1 d .
H30 H 0.3462 0.8104 0.4641 0.048 Uiso 1 1 calc R
C31 C 0.4516(15) 1.0330(13) 0.2346(8) 0.057(5) Uani 1 1 d .
C32 C 0.4194(13) 0.9767(9) 0.2818(6) 0.035(4) Uani 1 1 d .
C33 C 0.4937(13) 0.9147(12) 0.2832(8) 0.054(4) Uani 1 1 d .
H33 H 0.5586 0.9114 0.2575 0.065 Uiso 1 1 calc R
C34 C 0.4706(12) 0.8540(9) 0.3253(7) 0.039(4) Uani 1 1 d .
C35 C 0.5629(15) 0.7922(14) 0.3357(11) 0.077(7) Uani 1 1 d .
C36 C 0.1371(16) 0.6576(10) 0.3675(12) 0.069(6) Uani 1 1 d .
C37 C 0.1654(12) 0.7363(9) 0.3360(8) 0.041(4) Uani 1 1 d .
C38 C 0.2048(17) 0.7350(8) 0.2760(7) 0.050(4) Uani 1 1 d .
H38 H 0.2201 0.6896 0.2567 0.060 Uiso 1 1 calc R
C39 C 0.2195(14) 0.8059(11) 0.2471(8) 0.053(5) Uani 1 1 d .
C40 C 0.2719(19) 0.8003(14) 0.1843(9) 0.068(6) Uani 1 1 d .
C41 C -0.178(2) 1.0119(13) 0.3054(11) 0.089(8) Uani 1 1 d D
C42 C -0.0878(15) 0.9748(9) 0.3468(8) 0.048(4) Uani 1 1 d D
C43 C -0.1335(14) 0.9642(11) 0.4053(8) 0.054(5) Uani 1 1 d .
H43 H -0.2086 0.9830 0.4157 0.065 Uiso 1 1 calc R
C44 C -0.0630(12) 0.9247(9) 0.4469(7) 0.039(4) Uani 1 1 d .
C45 C -0.1181(14) 0.9086(13) 0.5054(8) 0.054(5) Uani 1 1 d .
N1 N 0.1878(11) 1.0455(6) 0.4184(5) 0.033(3) Uani 1 1 d .
N2 N 0.2832(10) 0.9166(8) 0.4669(5) 0.038(3) Uani 1 1 d .
O1 O 0.3339(9) 0.9909(6) 0.3133(5) 0.046(3) Uani 1 1 d .
O2 O 0.3842(8) 0.8520(6) 0.3599(5) 0.037(2) Uani 1 1 d .
O3 O 0.1482(8) 0.7889(6) 0.3723(5) 0.040(2) Uani 1 1 d .
O4 O 0.2058(9) 0.8687(5) 0.2697(4) 0.033(2) Uani 1 1 d .
O5 O 0.0156(9) 0.9557(6) 0.3263(5) 0.044(3) Uani 1 1 d .
O6 O 0.0442(9) 0.9027(7) 0.4386(5) 0.047(3) Uani 1 1 d .
F1 F 0.5183(15) 1.0107(9) 0.1918(7) 0.133(6) Uani 1 1 d .
F2 F 0.5080(12) 1.0922(9) 0.2573(6) 0.098(4) Uani 1 1 d .
F3 F 0.3598(10) 1.0595(12) 0.2106(7) 0.162(10) Uani 1 1 d .
F4 F 0.6263(15) 0.7814(11) 0.2843(8) 0.168(9) Uani 1 1 d .
F5 F 0.6360(14) 0.8083(10) 0.3753(10) 0.162(9) Uani 1 1 d .
F6 F 0.5168(12) 0.7277(7) 0.3434(8) 0.126(7) Uani 1 1 d .
F7 F 0.1201(11) 0.6598(6) 0.4228(4) 0.067(3) Uani 1 1 d .
F8 F 0.0327(10) 0.6302(6) 0.3412(5) 0.071(3) Uani 1 1 d .
F9 F 0.2222(10) 0.6059(5) 0.3521(5) 0.074(3) Uani 1 1 d .
F10 F 0.3809(10) 0.7899(9) 0.1845(5) 0.094(5) Uani 1 1 d .
F11 F 0.2150(11) 0.7482(8) 0.1526(5) 0.095(4) Uani 1 1 d .
F12 F 0.2460(14) 0.8629(9) 0.1549(5) 0.105(5) Uani 1 1 d .
F13 F -0.2228(10) 0.9593(8) 0.2670(5) 0.084(4) Uani 1 1 d .
F14 F -0.1124(12) 1.0554(8) 0.2650(7) 0.106(5) Uani 1 1 d .
F15 F -0.2638(13) 1.0499(11) 0.3259(6) 0.146(8) Uani 1 1 d .
F16 F -0.2267(9) 0.9363(7) 0.5113(5) 0.086(4) Uani 1 1 d .
F17 F -0.0547(11) 0.9370(8) 0.5489(5) 0.089(4) Uani 1 1 d .
F18 F -0.1267(12) 0.8338(6) 0.5132(5) 0.085(4) Uani 1 1 d .
Dy1 Dy 0.19734(6) 0.91648(4) 0.36592(3) 0.0329(2) Uani 1 1 d .

loop_
_atom_site_aniso_label
_atom_site_aniso_U_11
_atom_site_aniso_U_22
_atom_site_aniso_U_33
_atom_site_aniso_U_23
_atom_site_aniso_U_13
_atom_site_aniso_U_12
C1 0.049(9) 0.026(8) 0.032(9) 0.009(8) -0.003(7) 0.008(6)
C2 0.026(8) 0.024(9) 0.113(17) -0.003(11) 0.013(9) -0.001(6)
C3 0.045(9) 0.042(10) 0.051(11) 0.017(9) 0.005(8) 0.001(8)
C4 0.029(8) 0.036(9) 0.074(12) 0.015(9) 0.011(7) 0.004(7)
C5 0.050(4) 0.028(3) 0.089(6) 0.000(4) -0.003(4) 0.001(3)
C6 0.050(4) 0.028(3) 0.089(6) 0.000(4) -0.003(4) 0.001(3)
C7 0.050(4) 0.028(3) 0.089(6) 0.000(4) -0.003(4) 0.001(3)
C8 0.050(4) 0.028(3) 0.089(6) 0.000(4) -0.003(4) 0.001(3)
C9 0.050(4) 0.028(3) 0.089(6) 0.000(4) -0.003(4) 0.001(3)
C10 0.021(8) 0.039(10) 0.099(17) -0.002(11) -0.012(9) 0.008(7)
C11 0.023(8) 0.074(14) 0.077(14) -0.019(12) -0.012(8) -0.012(8)
C12 0.041(5) 0.055(7) 0.053(7) -0.013(5) 0.010(4) 0.011(5)
C13 0.041(5) 0.055(7) 0.053(7) -0.013(5) 0.010(4) 0.011(5)
C14 0.041(5) 0.055(7) 0.053(7) -0.013(5) 0.010(4) 0.011(5)
C15 0.061(12) 0.047(12) 0.068(14) -0.007(11) 0.001(9) 0.022(9)
C16 0.046(9) 0.035(9) 0.042(10) 0.007(8) 0.017(7) 0.004(7)
C17 0.025(7) 0.039(9) 0.035(8) -0.012(7) 0.008(6) -0.001(6)
C18 0.025(7) 0.020(7) 0.054(10) 0.005(8) -0.002(7) 0.005(6)
C19 0.032(8) 0.045(10) 0.055(11) 0.007(9) -0.009(7) 0.013(7)
C20 0.050(4) 0.028(3) 0.089(6) 0.000(4) -0.003(4) 0.001(3)
C21 0.035(8) 0.033(8) 0.046(10) 0.009(9) 0.013(7) -0.006(7)
C22 0.023(8) 0.026(9) 0.079(14) 0.010(9) 0.010(8) -0.005(6)
C23 0.032(8) 0.023(7) 0.043(9) -0.004(7) 0.004(6) 0.003(6)
C24 0.045(8) 0.034(8) 0.032(7) -0.008(7) 0.004(8) -0.002(7)
C25 0.027(7) 0.032(8) 0.030(7) -0.001(7) -0.002(6) 0.005(6)
C26 0.036(8) 0.045(10) 0.040(9) -0.017(8) -0.021(7) 0.005(7)
C27 0.042(8) 0.040(9) 0.034(9) 0.002(8) -0.016(6) 0.010(7)
C28 0.080(13) 0.044(10) 0.033(9) 0.001(8) 0.023(8) -0.007(9)
C29 0.069(12) 0.043(10) 0.039(9) 0.009(8) -0.004(9) 0.027(9)
C30 0.069(11) 0.019(7) 0.033(8) -0.005(7) 0.000(8) 0.014(7)
C31 0.042(10) 0.084(16) 0.044(11) 0.001(11) -0.001(8) -0.011(10)
C32 0.032(8) 0.047(10) 0.026(8) 0.006(7) 0.008(6) -0.002(7)
C33 0.041(9) 0.064(12) 0.059(11) -0.008(12) -0.001(7) -0.001(10)
C34 0.024(8) 0.044(10) 0.049(10) -0.012(8) -0.006(7) -0.005(7)
C35 0.020(9) 0.085(17) 0.12(2) -0.035(15) 0.006(11) 0.019(10)
C36 0.062(11) 0.041(11) 0.103(17) -0.030(14) -0.022(13) -0.027(9)
C37 0.031(9) 0.020(8) 0.072(12) 0.017(8) -0.005(7) 0.002(6)
C38 0.076(11) 0.023(8) 0.051(10) -0.001(7) 0.012(10) -0.020(9)
C39 0.043(10) 0.058(12) 0.057(11) 0.001(10) -0.023(8) -0.012(8)
C40 0.083(16) 0.076(15) 0.046(12) -0.040(12) 0.014(10) -0.007(12)
C41 0.12(2) 0.067(15) 0.086(17) 0.012(14) -0.043(17) -0.018(16)
C42 0.049(10) 0.026(8) 0.069(13) 0.007(8) 0.000(9) -0.009(7)
C43 0.033(9) 0.071(13) 0.057(12) 0.011(11) -0.009(8) -0.006(8)
C44 0.037(8) 0.020(8) 0.061(10) 0.002(8) 0.003(7) -0.009(6)
C45 0.042(9) 0.063(13) 0.059(11) 0.009(12) 0.018(8) 0.010(10)
N1 0.035(6) 0.025(6) 0.040(7) 0.010(6) -0.004(6) 0.010(6)
N2 0.050(7) 0.030(6) 0.035(6) 0.005(7) 0.001(5) 0.001(7)
O1 0.051(7) 0.034(6) 0.053(7) -0.004(6) 0.001(5) -0.010(5)
O2 0.030(5) 0.046(6) 0.034(6) 0.001(6) 0.000(5) 0.010(4)
O3 0.054(6) 0.025(5) 0.041(6) -0.004(6) 0.004(5) -0.001(4)
O4 0.042(5) 0.020(5) 0.036(5) -0.001(4) -0.003(5) -0.003(5)
O5 0.048(7) 0.041(7) 0.044(7) -0.009(6) -0.012(5) 0.004(5)
O6 0.048(6) 0.053(8) 0.041(6) 0.004(6) 0.012(5) 0.003(6)
F1 0.186(15) 0.090(12) 0.123(12) 0.019(10) 0.109(12) 0.008(11)
F2 0.126(10) 0.075(10) 0.093(10) 0.005(8) -0.009(8) -0.034(9)
F3 0.052(7) 0.28(3) 0.155(14) 0.165(17) -0.009(8) -0.012(10)
F4 0.141(14) 0.173(19) 0.189(18) 0.033(15) 0.104(13) 0.108(13)
F5 0.093(10) 0.125(14) 0.27(2) -0.025(15) -0.089(13) 0.064(10)
F6 0.081(9) 0.048(8) 0.25(2) 0.010(10) 0.043(10) 0.026(7)
F7 0.125(9) 0.050(7) 0.026(5) 0.010(5) -0.007(5) -0.013(6)
F8 0.093(8) 0.048(7) 0.071(7) 0.010(6) -0.007(6) -0.027(6)
F9 0.096(8) 0.040(6) 0.087(9) 0.000(6) -0.001(6) 0.013(5)
F10 0.049(7) 0.164(15) 0.069(8) -0.025(9) 0.026(6) 0.001(8)
F11 0.104(9) 0.116(10) 0.063(7) -0.042(7) 0.018(6) -0.050(8)
F12 0.165(14) 0.104(11) 0.047(7) 0.018(7) 0.026(7) 0.031(9)
F13 0.064(7) 0.097(10) 0.091(9) -0.006(8) -0.020(6) 0.011(7)
F14 0.090(9) 0.080(10) 0.146(13) 0.042(10) -0.058(9) -0.012(8)
F15 0.120(12) 0.23(2) 0.087(10) 0.009(11) -0.004(8) 0.138(13)
F16 0.073(7) 0.082(10) 0.104(9) 0.029(7) 0.059(7) 0.014(6)
F17 0.115(10) 0.107(12) 0.046(6) -0.006(7) 0.020(6) -0.030(8)
F18 0.140(11) 0.034(6) 0.080(8) 0.019(6) 0.051(7) -0.004(6)
Dy1 0.0367(3) 0.0308(3) 0.0313(3) -0.0007(4) 0.0009(3) 0.0013(3)

loop_
_atom_type_symbol
_atom_type_description
_atom_type_scat_dispersion_real
_atom_type_scat_dispersion_imag
_atom_type_scat_source
C C 0.0033 0.0016 'International Tables Vol C Tables 4.2.6.8 and 6.1.1.4'
H H 0.0000 0.0000 'International Tables Vol C Tables 4.2.6.8 and 6.1.1.4'
N N 0.0061 0.0033 'International Tables Vol C Tables 4.2.6.8 and 6.1.1.4'
O O 0.0106 0.0060 'International Tables Vol C Tables 4.2.6.8 and 6.1.1.4'
F F 0.0171 0.0103 'International Tables Vol C Tables 4.2.6.8 and 6.1.1.4'
Dy Dy -0.1892 4.4098 'International Tables Vol C Tables 4.2.6.8 and 6.1.1.4'

loop_
_geom_angle_atom_site_label_1
_geom_angle_atom_site_label_2
_geom_angle_atom_site_label_3
_geom_angle
N1 C1 C22 124.6(15)
N1 C1 C2 115.8(15)
C22 C1 C2 119.5(16)
C3 C2 C1 122.1(18)
C2 C3 C4 118.1(17)
C21 C4 C5 126.3(18)
C21 C4 C3 119.9(16)
C5 C4 C3 113.7(16)
C6 C5 C4 113.3(19)
C5 C6 C7 124.5(18)
C20 C7 C6 119.0(18)
C20 C7 C8 120(2)
C6 C7 C8 121.3(17)
C9 C8 C7 117.9(18)
C8 C9 C10 121.9(19)
C19 C10 C9 121(2)
C19 C10 C11 120.9(18)
C9 C10 C11 117.8(18)
C12 C11 C10 121.2(18)
C11 C12 C13 118.6(17)
C14 C13 C18 119.7(17)
C14 C13 C12 118.8(16)
C18 C13 C12 121.2(17)
C15 C14 C13 121.8(19)
C14 C15 C16 120(2)
C17 C16 C15 119.2(17)
C16 C17 C18 120.0(15)
C13 C18 C17 118.4(15)
C13 C18 C19 118.6(16)
C17 C18 C19 122.8(15)
C10 C19 C20 117.7(18)
C10 C19 C18 116.9(17)
C20 C19 C18 125.0(17)
C7 C20 C19 117.7(17)
C7 C20 C21 116.8(18)
C19 C20 C21 125.5(16)
C4 C21 C22 120.1(16)
C4 C21 C20 117.5(17)
C22 C21 C20 122.3(16)
C23 C22 C1 117.7(15)
C23 C22 C21 122.8(16)
C1 C22 C21 118.7(17)
C22 C23 C24 119.0(15)
C23 C24 C25 121.0(14)
N1 C25 C24 121.0(12)
N1 C25 C26 118.2(13)
C24 C25 C26 120.8(13)
N2 C26 C27 120.3(15)
N2 C26 C25 118.7(14)
C27 C26 C25 121.0(14)
C28 C27 C26 117.2(15)
C27 C28 C29 122.3(15)
C30 C29 C28 118.8(14)
N2 C30 C29 119.7(13)
F3 C31 F1 104.9(18)
F3 C31 F2 105(2)
F1 C31 F2 105.2(16)
F3 C31 C32 111.4(15)
F1 C31 C32 118.2(19)
F2 C31 C32 111.1(15)
O1 C32 C33 128.5(15)
O1 C32 C31 117.9(15)
C33 C32 C31 113.6(15)
C32 C33 C34 119.7(14)
O2 C34 C33 124.9(14)
O2 C34 C35 113.9(16)
C33 C34 C35 120.8(16)
F5 C35 F6 112(3)
F5 C35 F4 108.0(18)
F6 C35 F4 102(2)
F5 C35 C34 112.9(19)
F6 C35 C34 113.4(15)
F4 C35 C34 108(2)
F7 C36 F9 112.3(19)
F7 C36 F8 108.1(17)
F9 C36 F8 103.6(14)
F7 C36 C37 116.5(15)
F9 C36 C37 109.4(17)
F8 C36 C37 106.0(17)
O3 C37 C38 133.0(14)
O3 C37 C36 108.7(16)
C38 C37 C36 118.3(15)
C39 C38 C37 117.4(15)
O4 C39 C38 125.9(16)
O4 C39 C40 119.2(17)
C38 C39 C40 114.4(18)
F10 C40 F12 110(2)
F10 C40 F11 111.7(18)
F12 C40 F11 101.6(18)
F10 C40 C39 112.3(18)
F12 C40 C39 109.3(16)
F11 C40 C39 111.4(17)
F15 C41 F13 109(2)
F15 C41 F14 110(2)
F13 C41 F14 98.3(19)
F15 C41 C42 120(2)
F13 C41 C42 109.8(18)
F14 C41 C42 106.9(18)
O5 C42 C43 128.1(14)
O5 C42 C41 118.8(18)
C43 C42 C41 113.1(17)
C44 C43 C42 119.2(15)
O6 C44 C43 125.1(15)
O6 C44 C45 117.3(14)
C43 C44 C45 117.6(14)
F16 C45 F17 106.1(17)
F16 C45 F18 106.8(15)
F17 C45 F18 108.5(16)
F16 C45 C44 113.5(15)
F17 C45 C44 112.2(15)
F18 C45 C44 109.6(16)
C25 N1 C1 115.3(12)
C25 N1 Dy1 115.8(8)
C1 N1 Dy1 128.7(9)
C30 N2 C26 121.6(13)
C30 N2 Dy1 117.4(10)
C26 N2 Dy1 115.6(9)
C32 O1 Dy1 133.8(11)
C34 O2 Dy1 134.4(10)
C37 O3 Dy1 129.9(10)
C39 O4 Dy1 135.8(11)
C42 O5 Dy1 135.8(10)
C44 O6 Dy1 137.9(10)
O5 Dy1 O3 96.3(4)
O5 Dy1 O1 101.5(4)
O3 Dy1 O1 136.9(4)
O5 Dy1 O4 77.3(4)
O3 Dy1 O4 73.6(3)
O1 Dy1 O4 72.5(4)
O5 Dy1 O2 152.2(4)
O3 Dy1 O2 75.2(3)
O1 Dy1 O2 70.8(4)
O4 Dy1 O2 74.9(4)
O5 Dy1 O6 71.1(4)
O3 Dy1 O6 71.9(4)
O1 Dy1 O6 151.1(4)
O4 Dy1 O6 129.6(4)
O2 Dy1 O6 128.0(4)
O5 Dy1 N2 133.9(4)
O3 Dy1 N2 91.9(4)
O1 Dy1 N2 102.8(4)
O4 Dy1 N2 147.7(4)
O2 Dy1 N2 73.5(4)
O6 Dy1 N2 68.6(4)
O5 Dy1 N1 83.0(4)
O3 Dy1 N1 145.1(4)
O1 Dy1 N1 76.4(4)
O4 Dy1 N1 138.7(3)
O2 Dy1 N1 119.2(4)
O6 Dy1 N1 75.0(4)
N2 Dy1 N1 65.7(4)

loop_
_geom_bond_atom_site_label_1
_geom_bond_atom_site_label_2
_geom_bond_distance
C1 N1 1.345(18)
C1 C22 1.41(2)
C1 C2 1.41(2)
C2 C3 1.37(2)
C3 C4 1.49(2)
C4 C21 1.35(2)
C4 C5 1.43(2)
C5 C6 1.39(2)
C6 C7 1.43(3)
C7 C20 1.40(3)
C7 C8 1.43(2)
C8 C9 1.32(2)
C9 C10 1.38(2)
C10 C19 1.37(2)
C10 C11 1.40(3)
C11 C12 1.34(3)
C12 C13 1.43(2)
C13 C14 1.35(2)
C13 C18 1.36(2)
C14 C15 1.32(2)
C15 C16 1.39(2)
C16 C17 1.35(2)
C17 C18 1.41(2)
C18 C19 1.45(2)
C19 C20 1.41(2)
C20 C21 1.48(2)
C21 C22 1.46(2)
C22 C23 1.33(2)
C23 C24 1.342(19)
C24 C25 1.422(19)
C25 N1 1.342(16)
C25 C26 1.43(2)
C26 N2 1.369(19)
C26 C27 1.42(2)
C27 C28 1.38(2)
C28 C29 1.40(2)
C29 C30 1.39(2)
C30 N2 1.366(18)
C31 F3 1.25(2)
C31 F1 1.28(2)
C31 F2 1.32(2)
C31 C32 1.50(2)
C32 O1 1.216(16)
C32 C33 1.37(2)
C33 C34 1.46(2)
C34 O2 1.241(17)
C34 C35 1.52(3)
C35 F5 1.24(3)
C35 F6 1.26(3)
C35 F4 1.38(3)
C36 F7 1.27(3)
C36 F9 1.36(2)
C36 F8 1.393(19)
C36 C37 1.59(2)
C37 O3 1.255(19)
C37 C38 1.43(2)
C38 C39 1.42(2)
C39 O4 1.23(2)
C39 C40 1.54(2)
C40 F10 1.23(2)
C40 F12 1.32(3)
C40 F11 1.33(2)
C41 F15 1.25(3)
C41 F13 1.37(2)
C41 F14 1.40(3)
C41 C42 1.525(17)
C42 O5 1.285(19)
C42 C43 1.43(2)
C43 C44 1.41(2)
C44 O6 1.268(17)
C44 C45 1.49(2)
C45 F16 1.309(19)
C45 F17 1.31(2)
C45 F18 1.34(2)
N1 Dy1 2.573(11)
N2 Dy1 2.482(11)
O1 Dy1 2.336(10)
O2 Dy1 2.374(9)
O3 Dy1 2.324(10)
O4 Dy1 2.343(9)
O5 Dy1 2.319(10)
O6 Dy1 2.383(10)
